data_1550138
loop_
_publ_author_name
'Ding, Bowen'
'Hua, Carol'
'Kepert, Cameron J.'
'D'Alessandro, Deanna Michelle'

_publ_section_title
;
 Influence of Structure-Activity Relationships on Through-Space
 Intervalence Charge Transfer in Metal-Organic Frameworks with Cofacial
 Redox-Active Units
;
_journal_name_full 'Chemical Science'
_journal_paper_doi 10.1039/C8SC01128A
_journal_year 2019
_chemical_formula_sum 'C64 H36 N8 O8 S4 Se2 Zn2'
_chemical_formula_weight 1461.91
_chemical_name_common ZnSDCTzTz
_space_group_crystal_system monoclinic
_space_group_IT_number 14
_space_group_name_Hall '-P 2ybc'
_space_group_name_H-M_alt 'P 1 21/c 1'
_symmetry_space_group_name_Hall '-P 2ybc'
_symmetry_space_group_name_H-M 'P 1 21/c 1'
_atom_sites_solution_hydrogens geom
_audit_creation_method SHELXL-2014/7
_audit_update_record
;
2017-11-15 deposited with the CCDC.
2018-10-29 downloaded from the CCDC.
;
_cell_angle_alpha 90
_cell_angle_beta 90.91(3)
_cell_angle_gamma 90
_cell_formula_units_Z 4
_cell_length_a 25.811(5)
_cell_length_b 18.453(4)
_cell_length_c 15.943(3)
_cell_measurement_reflns_used 55004
_cell_measurement_temperature 100(2)
_cell_measurement_theta_max 32
_cell_measurement_theta_min 1
_cell_volume 7593(3)
_computing_cell_refinement 'XDS(Kabsch, 1993)'
_computing_data_collection 'BluIce (McPhillips, 2002)'
_computing_data_reduction 'XDS(Kabsch, 1993)'
_computing_molecular_graphics 'WinGX (Farrugia 2012)'
_computing_publication_material 'WinGX (Farrugia 2012)'
_computing_structure_refinement 'SHELXL-2014/7 (Sheldrick, 2014)'
_computing_structure_solution 'SHELXS-97 (Shedrick, 1990)'
_diffrn_ambient_temperature 100(2)
_diffrn_measured_fraction_theta_full 0.983
_diffrn_measured_fraction_theta_max 0.811
_diffrn_measurement_device_type 'ADSC Quantum 210r'
_diffrn_measurement_method 'Phi Scan'
_diffrn_radiation_type Synchrotron
_diffrn_radiation_wavelength 0.71073
_diffrn_reflns_av_R_equivalents 0.0994
_diffrn_reflns_av_unetI/netI 0.0635
_diffrn_reflns_Laue_measured_fraction_full 0.983
_diffrn_reflns_Laue_measured_fraction_max 0.811
_diffrn_reflns_limit_h_max 35
_diffrn_reflns_limit_h_min -35
_diffrn_reflns_limit_k_max 23
_diffrn_reflns_limit_k_min -23
_diffrn_reflns_limit_l_max 20
_diffrn_reflns_limit_l_min -20
_diffrn_reflns_number 142509
_diffrn_reflns_point_group_measured_fraction_full 0.983
_diffrn_reflns_point_group_measured_fraction_max 0.811
_diffrn_reflns_theta_full 25.242
_diffrn_reflns_theta_max 31.849
_diffrn_reflns_theta_min 0.789
_diffrn_source 'MX1 Beamline Australian Synchrotron'
_exptl_absorpt_coefficient_mu 1.742
_exptl_absorpt_correction_type none
_exptl_absorpt_process_details none
_exptl_crystal_colour yellow
_exptl_crystal_density_diffrn 1.279
_exptl_crystal_density_meas ?
_exptl_crystal_density_method 'not measured'
_exptl_crystal_description block
_exptl_crystal_F_000 2752
_exptl_crystal_size_max 0.08
_exptl_crystal_size_mid 0.04
_exptl_crystal_size_min 0.03
_platon_squeeze_details
;
;
_refine_diff_density_max 0.880
_refine_diff_density_min -1.806
_refine_diff_density_rms 0.121
_refine_ls_extinction_method none
_refine_ls_goodness_of_fit_ref 0.958
_refine_ls_hydrogen_treatment constr
_refine_ls_matrix_type full
_refine_ls_number_parameters 852
_refine_ls_number_reflns 21132
_refine_ls_number_restraints 0
_refine_ls_restrained_S_all 0.958
_refine_ls_R_factor_all 0.0963
_refine_ls_R_factor_gt 0.0589
_refine_ls_shift/su_max 0.001
_refine_ls_shift/su_mean 0.000
_refine_ls_structure_factor_coef Fsqd
_refine_ls_weighting_details 'w=1/[\s^2^(Fo^2^)+(0.0935P)^2^] where P=(Fo^2^+2Fc^2^)/3'
_refine_ls_weighting_scheme calc
_refine_ls_wR_factor_gt 0.1427
_refine_ls_wR_factor_ref 0.1572
_reflns_Friedel_coverage 0.000
_reflns_number_gt 13605
_reflns_number_total 21132
_reflns_threshold_expression 'I > 2\s(I)'
_cod_data_source_file c8sc01128a2.cif
_cod_data_source_block shelx_CCDC1
_cod_depositor_comments
;
The following automatic conversions were performed:

'_exptl_crystal_density_meas' value 'not measured' was changed to '?'
- the value is perceived as not measured.

Automatic conversion script
Id: cif_fix_values 4973 2017-02-22 13:04:09Z antanas 
;
_cod_database_code 1550138
_shelx_shelxl_version_number 2014/7
_shelx_space_group_comment
;
The symmetry employed for this shelxl refinement is uniquely defined
by the following loop, which should always be used as a source of
symmetry information in preference to the above space-group names.
They are only intended as comments.
;

loop_
_space_group_symop_operation_xyz
'x, y, z'
'-x, y+1/2, -z+1/2'
'-x, -y, -z'
'x, -y-1/2, z-1/2'

loop_
_atom_site_label
_atom_site_type_symbol
_atom_site_fract_x
_atom_site_fract_y
_atom_site_fract_z
_atom_site_U_iso_or_equiv
_atom_site_adp_type
_atom_site_occupancy
_atom_site_site_symmetry_order
_atom_site_calc_flag
_atom_site_refinement_flags_posn
_atom_site_refinement_flags_adp
_atom_site_refinement_flags_occupancy
_atom_site_disorder_assembly
_atom_site_disorder_group
Se01 Se 0.35700(2) 0.32296(2) 0.50201(2) 0.02420(8) Uani 1 1 d . . . . .
Se02 Se 0.36477(2) 0.68005(2) 0.99494(2) 0.02524(9) Uani 1 1 d . . . . .
Zn3 Zn 0.38267(2) 0.56290(2) 0.64588(2) 0.01908(8) Uani 1 1 d . . . . .
Zn4 Zn 0.34725(2) 0.43714(2) 0.85280(2) 0.02029(9) Uani 1 1 d . . . . .
O008 O 0.34760(9) 0.54260(12) 0.89029(14) 0.0245(5) Uani 1 1 d . . . . .
O006 O 0.38036(10) 0.45763(12) 0.60720(14) 0.0248(5) Uani 1 1 d . . . . .
O002 O 0.38627(10) 0.89700(12) 1.02139(15) 0.0289(5) Uani 1 1 d . . . . .
O007 O 0.38286(10) 0.58250(12) 0.77220(14) 0.0257(5) Uani 1 1 d . . . . .
O005 O 0.34477(10) 0.41975(12) 0.72652(14) 0.0267(5) Uani 1 1 d . . . . .
O003 O 0.34496(10) 0.10454(12) 0.47516(15) 0.0289(5) Uani 1 1 d . . . . .
O001 O 0.37947(10) 0.81096(13) 1.11655(14) 0.0300(5) Uani 1 1 d . . . . .
O004 O 0.34919(11) 0.19196(13) 0.37994(14) 0.0308(5) Uani 1 1 d . . . . .
N001 N -0.57037(11) 0.43328(14) 0.84890(16) 0.0224(5) Uani 1 1 d . . . . .
N003 N 0.46487(11) 0.56052(14) 0.65763(16) 0.0228(5) Uani 1 1 d . . . . .
N004 N 1.29967(12) 0.56956(15) 0.64397(18) 0.0264(6) Uani 1 1 d . . . . .
N002 N 0.26461(12) 0.43860(16) 0.84439(18) 0.0271(6) Uani 1 1 d . . . . .
C051 C 0.36617(12) 0.59130(16) 0.84446(19) 0.0205(6) Uani 1 1 d . . . . .
C029 C 0.65934(13) 0.62093(19) 0.6986(2) 0.0249(6) Uani 1 1 d . . . . .
H62B H 0.6410 0.6601 0.7196 0.030 Uiso 1 1 calc R U . . .
C049 C 0.35308(13) 0.33737(17) 0.61740(19) 0.0220(6) Uani 1 1 d . . . . .
C006 C -0.40344(13) 0.43476(17) 0.83878(19) 0.0232(6) Uani 1 1 d . . . . .
C050 C 0.35998(13) 0.41008(16) 0.65320(19) 0.0217(6) Uani 1 1 d . . . . .
C052 C 0.37175(13) 0.66523(18) 0.87993(19) 0.0238(6) Uani 1 1 d . . . . .
C007 C -0.37669(14) 0.37634(19) 0.8047(2) 0.0274(7) Uani 1 1 d . . . . .
H00X H -0.3952 0.3374 0.7826 0.033 Uiso 1 1 calc R U . . .
C028 C 0.63212(13) 0.56111(17) 0.66668(19) 0.0228(6) Uani 1 1 d . . . . .
C027 C 0.57488(13) 0.56072(17) 0.66449(19) 0.0231(6) Uani 1 1 d . . . . .
C023 C 0.49195(13) 0.60605(18) 0.7081(2) 0.0255(7) Uani 1 1 d . . . . .
H010 H 0.4735 0.6382 0.7413 0.031 Uiso 1 1 calc R U . . .
C054 C 0.38635(14) 0.78917(18) 0.8895(2) 0.0278(7) Uani 1 1 d . . . . .
H011 H 0.3933 0.8350 0.8681 0.033 Uiso 1 1 calc R U . . .
C056 C 0.38162(13) 0.83091(18) 1.0420(2) 0.0250(6) Uani 1 1 d . . . . .
C005 C -0.46078(13) 0.43425(17) 0.84152(19) 0.0224(6) Uani 1 1 d . . . . .
C010 C -0.32301(15) 0.3752(2) 0.8030(2) 0.0309(7) Uani 1 1 d . . . . .
H014 H -0.3059 0.3365 0.7783 0.037 Uiso 1 1 calc R U . . .
C004 C -0.49100(14) 0.38455(19) 0.7962(2) 0.0275(7) Uani 1 1 d . . . . .
H015 H -0.4752 0.3507 0.7618 0.033 Uiso 1 1 calc R U . . .
C045 C 0.34725(14) 0.17106(18) 0.4542(2) 0.0267(7) Uani 1 1 d . . . . .
C026 C 0.54689(13) 0.51375(18) 0.6117(2) 0.0256(7) Uani 1 1 d . . . . .
H017 H 0.5643 0.4815 0.5773 0.031 Uiso 1 1 calc R U . . .
C002 C -0.54452(14) 0.38557(18) 0.8023(2) 0.0270(7) Uani 1 1 d . . . . .
H018 H -0.5635 0.3512 0.7723 0.032 Uiso 1 1 calc R U . . .
C046 C 0.34774(14) 0.22418(17) 0.5239(2) 0.0241(6) Uani 1 1 d . . . . .
C008 C -0.37434(14) 0.49091(19) 0.8752(2) 0.0276(7) Uani 1 1 d . . . . .
H01A H -0.3913 0.5296 0.9003 0.033 Uiso 1 1 calc R U . . .
C055 C 0.37885(14) 0.77720(17) 0.9730(2) 0.0247(6) Uani 1 1 d . . . . .
C053 C 0.38284(15) 0.72701(18) 0.8378(2) 0.0268(7) Uani 1 1 d . . . . .
H01C H 0.3877 0.7284 0.7801 0.032 Uiso 1 1 calc R U . . .
C024 C 0.49316(13) 0.51529(18) 0.61078(19) 0.0245(7) Uani 1 1 d . . . . .
H01D H 0.4757 0.4830 0.5756 0.029 Uiso 1 1 calc R U . . .
C047 C 0.34257(15) 0.21179(17) 0.6078(2) 0.0284(7) Uani 1 1 d . . . . .
H01E H 0.3379 0.1655 0.6296 0.034 Uiso 1 1 calc R U . . .
C030 C 0.66050(14) 0.5031(2) 0.6342(2) 0.0292(7) Uani 1 1 d . . . . .
H01F H 0.6432 0.4633 0.6116 0.035 Uiso 1 1 calc R U . . .
C025 C 0.54525(14) 0.60773(19) 0.7134(2) 0.0270(7) Uani 1 1 d . . . . .
H01G H 0.5617 0.6402 0.7497 0.032 Uiso 1 1 calc R U . . .
C009 C -0.32122(14) 0.48966(19) 0.8744(2) 0.0295(7) Uani 1 1 d . . . . .
H01H H -0.3028 0.5279 0.8983 0.035 Uiso 1 1 calc R U . . .
C033 C 0.74139(14) 0.5640(2) 0.6685(2) 0.0303(7) Uani 1 1 d . . . . .
C003 C -0.48827(14) 0.48354(18) 0.8910(2) 0.0273(7) Uani 1 1 d . . . . .
H01J H -0.4705 0.5183 0.9224 0.033 Uiso 1 1 calc R U . . .
C048 C 0.34485(15) 0.27423(17) 0.6594(2) 0.0272(7) Uani 1 1 d . . . . .
H01K H 0.3410 0.2723 0.7172 0.033 Uiso 1 1 calc R U . . .
C011 C -0.29439(14) 0.43245(19) 0.8386(2) 0.0282(7) Uani 1 1 d . . . . .
C031 C 0.71288(14) 0.6231(2) 0.6997(2) 0.0318(8) Uani 1 1 d . . . . .
H01M H 0.7301 0.6635 0.7210 0.038 Uiso 1 1 calc R U . . .
C001 C -0.54111(14) 0.48049(18) 0.8929(2) 0.0273(7) Uani 1 1 d . . . . .
H01N H -0.5580 0.5134 0.9271 0.033 Uiso 1 1 calc R U . . .
C032 C 0.71346(14) 0.5047(2) 0.6356(2) 0.0313(7) Uani 1 1 d . . . . .
H01O H 0.7316 0.4655 0.6142 0.038 Uiso 1 1 calc R U . . .
C01A C -0.23773(14) 0.4327(2) 0.8378(2) 0.0309(7) Uani 1 1 d . . . . .
C02A C 0.79789(14) 0.5652(2) 0.6677(2) 0.0341(8) Uani 1 1 d . . . . .
C018 C 0.15568(15) 0.4411(2) 0.8394(3) 0.0363(8) Uani 1 1 d . . . . .
C021 C 0.23813(16) 0.4763(2) 0.8994(2) 0.0385(9) Uani 1 1 d . . . . .
H01S H 0.2564 0.5019 0.9405 0.046 Uiso 1 1 calc R U . . .
C044 C 1.27134(15) 0.5279(2) 0.5917(2) 0.0343(8) Uani 1 1 d . . . . .
H01T H 1.2887 0.4984 0.5541 0.041 Uiso 1 1 calc R U . . .
C043 C 1.27389(15) 0.6110(2) 0.6974(3) 0.0384(9) Uani 1 1 d . . . . .
H01U H 1.2927 0.6411 0.7336 0.046 Uiso 1 1 calc R U . . .
C022 C 0.23726(16) 0.4015(2) 0.7864(3) 0.0418(10) Uani 1 1 d . . . . .
H01V H 0.2552 0.3740 0.7475 0.050 Uiso 1 1 calc R U . . .
C019 C 0.18436(16) 0.4798(2) 0.8992(3) 0.0406(9) Uani 1 1 d . . . . .
H01W H 0.1675 0.5079 0.9388 0.049 Uiso 1 1 calc R U . . .
C042 C 1.21808(17) 0.5265(2) 0.5906(3) 0.0439(10) Uani 1 1 d . . . . .
H01X H 1.2003 0.4976 0.5520 0.053 Uiso 1 1 calc R U . . .
C041 C 1.22016(17) 0.6115(3) 0.7015(3) 0.0465(11) Uani 1 1 d . . . . .
H01Y H 1.2038 0.6408 0.7404 0.056 Uiso 1 1 calc R U . . .
C017 C 0.09882(16) 0.4420(3) 0.8383(3) 0.0428(10) Uani 1 1 d . . . . .
C020 C 0.18401(17) 0.4019(3) 0.7815(3) 0.0471(11) Uani 1 1 d . . . . .
H020 H 0.1669 0.3759 0.7395 0.057 Uiso 1 1 calc R U . . .
C040 C 1.19089(16) 0.5682(3) 0.6476(3) 0.0438(10) Uani 1 1 d . . . . .
C012 C -0.01070(17) 0.4405(3) 0.8385(3) 0.0484(11) Uani 1 1 d . . . . .
C01D C -0.06762(18) 0.4388(3) 0.8383(3) 0.0512(12) Uani 1 1 d . . . . .
C039 C 1.13383(17) 0.5682(3) 0.6512(3) 0.0548(13) Uani 1 1 d . . . . .
C01B C -0.15446(19) 0.4673(3) 0.8593(3) 0.0455(10) Uani 1 1 d . . . . .
C015 C 0.07082(18) 0.4965(3) 0.8759(4) 0.0575(13) Uani 1 1 d . . . . .
H026 H 0.0885 0.5347 0.9012 0.069 Uiso 1 1 calc R U . . .
C02B C 0.8844(2) 0.5975(3) 0.6836(3) 0.0601(14) Uani 1 1 d . . . . .
C016 C 0.07059(18) 0.3867(3) 0.7998(4) 0.0712(18) Uani 1 1 d . . . . .
H029 H 0.0882 0.3494 0.7734 0.085 Uiso 1 1 calc R U . . .
C02C C 0.8818(2) 0.5333(3) 0.6435(3) 0.0534(12) Uani 1 1 d . . . . .
C01C C -0.1508(2) 0.4040(3) 0.8187(3) 0.0584(13) Uani 1 1 d . . . . .
C034 C 1.02489(19) 0.5679(4) 0.6557(4) 0.0644(15) Uani 1 1 d . . . . .
C02D C 0.9678(2) 0.5659(4) 0.6597(4) 0.0657(16) Uani 1 1 d . . . . .
C013 C 0.01678(19) 0.4960(3) 0.8771(4) 0.0613(14) Uani 1 1 d . . . . .
H02F H -0.0008 0.5331 0.9040 0.074 Uiso 1 1 calc R U . . .
C038 C 1.1055(2) 0.5106(3) 0.6195(4) 0.0685(16) Uani 1 1 d . . . . .
H02G H 1.1225 0.4714 0.5958 0.082 Uiso 1 1 calc R U . . .
C037 C 1.1069(2) 0.6258(4) 0.6843(5) 0.081(2) Uani 1 1 d . . . . .
H02I H 1.1252 0.6652 0.7060 0.097 Uiso 1 1 calc R U . . .
C035 C 1.0527(2) 0.6261(4) 0.6860(5) 0.086(2) Uani 1 1 d . . . . .
H02J H 1.0354 0.6660 0.7077 0.103 Uiso 1 1 calc R U . . .
C014 C 0.01705(19) 0.3859(4) 0.7996(4) 0.077(2) Uani 1 1 d . . . . .
H02K H -0.0006 0.3483 0.7731 0.092 Uiso 1 1 calc R U . . .
C036 C 1.0515(2) 0.5108(4) 0.6228(4) 0.0704(17) Uani 1 1 d . . . . .
H02L H 1.0331 0.4711 0.6021 0.085 Uiso 1 1 calc R U . . .
N1A N -0.0950(3) 0.3915(5) 0.8101(5) 0.055(2) Uani 0.624(5) 1 d . . P A 1
N2A N -0.2089(5) 0.4829(5) 0.8727(8) 0.034(2) Uani 0.624(5) 1 d . . P A 1
S1A S -0.10180(7) 0.51334(14) 0.88961(14) 0.0412(6) Uani 0.624(5) 1 d . . P A 1
S2A S -0.20199(8) 0.36170(16) 0.79222(18) 0.0583(8) Uani 0.624(5) 1 d . . P A 1
S1B S -0.10304(13) 0.3570(2) 0.7889(3) 0.0519(11) Uani 0.376(5) 1 d . . P A 2
S2B S -0.2040(2) 0.5082(3) 0.8787(4) 0.0376(11) Uani 0.376(5) 1 d . . P A 2
N1B N -0.0977(4) 0.4808(6) 0.8636(7) 0.036(2) Uani 0.376(5) 1 d . . P A 2
N21B N -0.2107(5) 0.3821(8) 0.8053(9) 0.044(3) Uiso 0.376(5) 1 d . . P A 2
S4A S 0.93342(8) 0.48861(19) 0.60867(18) 0.0594(8) Uani 0.575(5) 1 d . . P B 3
S3A S 0.83485(16) 0.6354(3) 0.7127(3) 0.0464(8) Uani 0.575(5) 1 d . . P B 3
N3A N 0.8276(3) 0.5174(5) 0.6274(5) 0.048(2) Uiso 0.575(5) 1 d . . P B 3
N4A N 0.9411(3) 0.6105(5) 0.6891(6) 0.0494(18) Uani 0.575(5) 1 d . . P B 3
S3B S 0.83078(12) 0.4924(2) 0.62843(19) 0.0420(8) Uiso 0.425(5) 1 d . . P B 4
S4B S 0.93254(11) 0.6482(2) 0.7132(2) 0.0509(9) Uani 0.425(5) 1 d . . P B 4
N4B N 0.9390(4) 0.5233(6) 0.6378(8) 0.049(2) Uani 0.425(5) 1 d . . P B 4
N3B N 0.8236(7) 0.6199(13) 0.6998(14) 0.049(4) Uani 0.425(5) 1 d . . P B 4

loop_
_atom_site_aniso_label
_atom_site_aniso_U_11
_atom_site_aniso_U_22
_atom_site_aniso_U_33
_atom_site_aniso_U_23
_atom_site_aniso_U_13
_atom_site_aniso_U_12
Se01 0.03741(19) 0.02009(16) 0.01517(15) 0.00029(11) 0.00222(12) -0.00001(13)
Se02 0.0401(2) 0.02101(17) 0.01469(15) -0.00007(11) 0.00274(13) 0.00064(13)
Zn3 0.02521(19) 0.01762(18) 0.01440(16) 0.00069(12) 0.00021(13) -0.00056(13)
Zn4 0.0280(2) 0.01812(18) 0.01476(16) 0.00050(12) 0.00048(13) -0.00037(13)
O008 0.0334(13) 0.0173(11) 0.0231(11) 0.0003(8) 0.0051(9) -0.0002(9)
O006 0.0348(13) 0.0150(11) 0.0249(12) -0.0016(8) 0.0043(10) -0.0029(9)
O002 0.0384(14) 0.0222(12) 0.0260(12) -0.0083(9) 0.0002(10) 0.0012(10)
O007 0.0387(14) 0.0239(12) 0.0145(10) -0.0030(8) 0.0010(9) 0.0016(10)
O005 0.0403(14) 0.0263(12) 0.0136(10) -0.0049(8) -0.0008(9) 0.0002(10)
O003 0.0410(15) 0.0205(12) 0.0254(12) -0.0057(9) 0.0033(10) -0.0004(10)
O001 0.0433(15) 0.0291(13) 0.0176(11) -0.0051(9) -0.0012(10) 0.0026(10)
O004 0.0475(16) 0.0287(13) 0.0163(11) -0.0031(9) 0.0003(10) 0.0053(11)
N001 0.0307(15) 0.0187(13) 0.0179(12) 0.0007(9) 0.0001(10) -0.0014(10)
N003 0.0292(14) 0.0219(14) 0.0172(12) -0.0002(9) 0.0016(10) -0.0017(11)
N004 0.0297(15) 0.0271(15) 0.0225(13) 0.0003(10) -0.0016(11) -0.0028(11)
N002 0.0275(15) 0.0298(15) 0.0240(14) -0.0013(11) -0.0002(11) -0.0002(11)
C051 0.0226(15) 0.0195(15) 0.0195(14) 0.0012(11) -0.0016(11) -0.0003(11)
C029 0.0265(17) 0.0294(17) 0.0188(14) -0.0037(12) -0.0022(12) -0.0022(13)
C049 0.0296(16) 0.0200(15) 0.0165(14) -0.0026(10) 0.0013(12) -0.0024(12)
C006 0.0302(17) 0.0234(16) 0.0160(14) 0.0011(11) -0.0017(12) 0.0007(12)
C050 0.0288(17) 0.0168(15) 0.0195(14) 0.0012(10) -0.0021(12) -0.0020(11)
C052 0.0314(17) 0.0265(17) 0.0136(13) -0.0012(11) 0.0015(12) 0.0012(13)
C007 0.0281(17) 0.0306(18) 0.0234(16) -0.0039(13) -0.0017(13) -0.0009(13)
C028 0.0301(17) 0.0243(16) 0.0140(13) 0.0035(11) -0.0002(11) -0.0014(12)
C027 0.0319(17) 0.0212(16) 0.0161(14) 0.0011(11) 0.0004(12) 0.0025(12)
C023 0.0284(17) 0.0260(17) 0.0220(15) -0.0037(12) -0.0004(13) 0.0011(13)
C054 0.0380(19) 0.0227(17) 0.0227(16) 0.0010(12) 0.0014(14) -0.0013(13)
C056 0.0293(17) 0.0270(17) 0.0187(14) -0.0060(12) -0.0022(12) 0.0053(13)
C005 0.0300(17) 0.0218(16) 0.0153(13) 0.0042(11) -0.0012(11) 0.0003(12)
C010 0.038(2) 0.035(2) 0.0199(15) -0.0050(13) 0.0030(14) 0.0008(15)
C004 0.0312(18) 0.0286(18) 0.0227(15) -0.0073(12) -0.0011(13) 0.0014(13)
C045 0.0345(18) 0.0227(17) 0.0229(15) -0.0058(12) 0.0028(13) -0.0016(13)
C026 0.0263(17) 0.0286(17) 0.0219(15) -0.0032(12) -0.0017(12) -0.0003(13)
C002 0.0334(18) 0.0233(17) 0.0240(16) -0.0062(12) -0.0035(13) -0.0029(13)
C046 0.0323(18) 0.0229(16) 0.0173(14) -0.0018(11) 0.0046(12) 0.0009(12)
C008 0.0313(18) 0.0248(17) 0.0268(16) -0.0024(12) -0.0023(13) -0.0045(13)
C055 0.0323(18) 0.0225(16) 0.0193(15) -0.0019(11) -0.0006(12) -0.0005(12)
C053 0.042(2) 0.0215(16) 0.0173(14) 0.0008(11) 0.0000(13) -0.0023(13)
C024 0.0268(17) 0.0286(17) 0.0179(14) -0.0068(11) -0.0016(12) -0.0020(12)
C047 0.046(2) 0.0174(16) 0.0223(16) 0.0005(11) 0.0035(14) -0.0028(13)
C030 0.0290(18) 0.0296(19) 0.0290(17) 0.0015(13) 0.0000(14) 0.0021(13)
C025 0.0325(18) 0.0296(18) 0.0187(15) -0.0050(12) -0.0028(13) -0.0013(13)
C009 0.0336(19) 0.0274(18) 0.0276(17) -0.0007(13) 0.0005(14) -0.0042(14)
C033 0.0272(17) 0.039(2) 0.0249(17) 0.0038(14) 0.0018(13) -0.0003(14)
C003 0.0353(19) 0.0241(17) 0.0222(15) -0.0048(12) -0.0039(13) -0.0017(13)
C048 0.043(2) 0.0203(16) 0.0180(15) 0.0012(11) -0.0010(13) 0.0000(14)
C011 0.0321(18) 0.0339(19) 0.0187(15) 0.0008(13) -0.0013(13) -0.0019(14)
C031 0.0321(19) 0.039(2) 0.0242(16) -0.0041(14) -0.0001(14) -0.0060(15)
C001 0.0341(19) 0.0272(18) 0.0204(15) -0.0034(12) -0.0031(13) 0.0029(13)
C032 0.0313(19) 0.0276(18) 0.0352(19) -0.0021(14) 0.0010(15) 0.0037(14)
C01A 0.0294(18) 0.039(2) 0.0246(16) -0.0052(14) 0.0003(13) -0.0032(15)
C02A 0.0246(18) 0.049(2) 0.0282(18) 0.0014(15) -0.0017(14) 0.0002(16)
C018 0.0280(19) 0.046(2) 0.035(2) 0.0012(16) 0.0020(15) -0.0024(16)
C021 0.037(2) 0.049(2) 0.0300(19) -0.0119(16) -0.0048(16) 0.0007(17)
C044 0.033(2) 0.039(2) 0.0306(19) -0.0065(15) -0.0032(15) -0.0026(15)
C043 0.0256(19) 0.047(2) 0.042(2) -0.0103(17) -0.0047(16) 0.0062(16)
C022 0.030(2) 0.053(3) 0.042(2) -0.0190(18) 0.0040(17) -0.0035(17)
C019 0.033(2) 0.053(3) 0.036(2) -0.0122(17) 0.0047(16) 0.0051(18)
C042 0.039(2) 0.048(3) 0.045(2) -0.0037(18) -0.0081(18) -0.0056(18)
C041 0.031(2) 0.059(3) 0.049(3) -0.014(2) 0.0030(18) 0.0046(19)
C017 0.026(2) 0.066(3) 0.036(2) -0.0027(19) 0.0024(16) 0.0010(18)
C020 0.031(2) 0.065(3) 0.045(2) -0.020(2) -0.0004(18) -0.0088(19)
C040 0.0229(19) 0.061(3) 0.048(2) 0.003(2) -0.0006(16) -0.0033(18)
C012 0.030(2) 0.074(3) 0.041(2) 0.006(2) 0.0031(17) 0.004(2)
C01D 0.031(2) 0.079(4) 0.044(3) 0.003(2) 0.0063(19) 0.002(2)
C039 0.020(2) 0.080(4) 0.064(3) 0.008(3) 0.0029(19) -0.001(2)
C01B 0.055(3) 0.047(3) 0.035(2) -0.0019(17) -0.0075(19) -0.007(2)
C015 0.032(2) 0.072(3) 0.068(3) -0.017(3) 0.003(2) 0.002(2)
C02B 0.067(4) 0.065(3) 0.048(3) 0.004(2) -0.018(2) -0.016(3)
C016 0.026(2) 0.092(4) 0.096(5) -0.044(4) 0.010(3) -0.008(2)
C02C 0.053(3) 0.061(3) 0.046(3) 0.000(2) 0.010(2) 0.004(2)
C01C 0.077(4) 0.054(3) 0.044(3) -0.007(2) 0.013(2) 0.013(3)
C034 0.026(2) 0.097(4) 0.070(4) 0.020(3) -0.005(2) -0.007(3)
C02D 0.032(3) 0.095(5) 0.070(4) 0.028(3) -0.007(2) -0.004(3)
C013 0.034(2) 0.077(4) 0.073(4) -0.022(3) 0.002(2) 0.002(2)
C038 0.032(3) 0.083(4) 0.090(4) -0.009(3) -0.005(3) -0.006(2)
C037 0.026(2) 0.093(5) 0.124(6) -0.026(4) 0.006(3) 0.001(3)
C035 0.026(3) 0.103(5) 0.128(6) -0.016(4) 0.004(3) -0.003(3)
C014 0.027(2) 0.101(5) 0.102(5) -0.045(4) -0.001(3) -0.008(3)
C036 0.033(3) 0.093(4) 0.085(4) 0.001(3) -0.010(3) -0.009(3)
N1A 0.031(3) 0.072(6) 0.063(5) -0.031(4) 0.010(3) -0.002(3)
N2A 0.023(3) 0.042(6) 0.037(4) -0.001(4) 0.001(3) -0.009(4)
S1A 0.0236(8) 0.0508(14) 0.0490(11) -0.0071(9) -0.0037(7) -0.0025(8)
S2A 0.0256(10) 0.0694(16) 0.0800(17) -0.0410(14) 0.0033(9) -0.0031(9)
S1B 0.0293(16) 0.056(2) 0.070(2) -0.0229(18) 0.0033(15) 0.0010(14)
S2B 0.0269(19) 0.042(3) 0.0439(18) -0.006(2) -0.0015(13) -0.0035(19)
N1B 0.035(5) 0.027(6) 0.047(6) -0.009(4) -0.002(4) -0.007(4)
S4A 0.0234(10) 0.085(2) 0.0696(17) -0.0227(14) 0.0023(9) 0.0027(11)
S3A 0.0241(19) 0.0603(19) 0.0548(18) -0.0132(12) -0.0028(14) -0.0043(13)
N4A 0.025(4) 0.058(5) 0.064(5) 0.002(4) -0.012(3) -0.006(3)
S4B 0.0245(13) 0.055(2) 0.073(2) -0.0065(16) 0.0013(12) -0.0044(12)
N4B 0.026(5) 0.046(6) 0.074(8) -0.014(5) -0.001(4) -0.005(4)
N3B 0.014(7) 0.077(14) 0.057(9) 0.005(8) -0.011(5) -0.002(6)

loop_
_atom_type_symbol
_atom_type_description
_atom_type_scat_dispersion_real
_atom_type_scat_dispersion_imag
_atom_type_scat_source
C C 0.0033 0.0016 'International Tables Vol C Tables 4.2.6.8 and 6.1.1.4'
H H 0.0000 0.0000 'International Tables Vol C Tables 4.2.6.8 and 6.1.1.4'
N N 0.0061 0.0033 'International Tables Vol C Tables 4.2.6.8 and 6.1.1.4'
O O 0.0106 0.0060 'International Tables Vol C Tables 4.2.6.8 and 6.1.1.4'
S S 0.1246 0.1234 'International Tables Vol C Tables 4.2.6.8 and 6.1.1.4'
Zn Zn 0.2839 1.4301 'International Tables Vol C Tables 4.2.6.8 and 6.1.1.4'
Se Se -0.0929 2.2259 'International Tables Vol C Tables 4.2.6.8 and 6.1.1.4'

loop_
_geom_angle_atom_site_label_1
_geom_angle_atom_site_label_2
_geom_angle_atom_site_label_3
_geom_angle
_geom_angle_site_symmetry_1
_geom_angle_site_symmetry_3
C049 Se01 C046 86.89(13) . .
C055 Se02 C052 86.24(14) . .
O006 Zn3 O007 117.76(9) . .
O006 Zn3 O002 92.92(9) . 4_575
O007 Zn3 O002 149.28(9) . 4_575
O006 Zn3 N003 91.79(10) . .
O007 Zn3 N003 86.00(11) . .
O002 Zn3 N003 91.78(10) 4_575 .
O006 Zn3 N004 91.49(10) . 1_455
O007 Zn3 N004 89.46(11) . 1_455
O002 Zn3 N004 91.45(11) 4_575 1_455
N003 Zn3 N004 175.27(10) . 1_455
O006 Zn3 O001 150.86(9) . 4_575
O007 Zn3 O001 91.15(9) . 4_575
O002 Zn3 O001 58.40(9) 4_575 4_575
N003 Zn3 O001 93.96(10) . 4_575
N004 Zn3 O001 84.81(10) 1_455 4_575
O006 Zn3 C056 122.17(10) . 4_575
O007 Zn3 C056 120.03(10) . 4_575
O002 Zn3 C056 29.52(10) 4_575 4_575
N003 Zn3 C056 94.18(11) . 4_575
N004 Zn3 C056 86.95(11) 1_455 4_575
O001 Zn3 C056 28.91(9) 4_575 4_575
O008 Zn4 O005 116.13(9) . .
O008 Zn4 O003 94.44(9) . 4_566
O005 Zn4 O003 149.25(10) . 4_566
O008 Zn4 N001 92.34(10) . 1_655
O005 Zn4 N001 88.95(11) . 1_655
O003 Zn4 N001 93.31(11) 4_566 1_655
O008 Zn4 N002 90.35(11) . .
O005 Zn4 N002 85.66(11) . .
O003 Zn4 N002 91.15(11) 4_566 .
N001 Zn4 N002 174.60(11) 1_655 .
O008 Zn4 O004 152.62(9) . 4_566
O005 Zn4 O004 91.25(9) . 4_566
O003 Zn4 O004 58.28(9) 4_566 4_566
N001 Zn4 O004 87.40(10) 1_655 4_566
N002 Zn4 O004 92.37(10) . 4_566
O008 Zn4 C045 123.92(10) . 4_566
O005 Zn4 C045 119.93(10) . 4_566
O003 Zn4 C045 29.53(10) 4_566 4_566
N001 Zn4 C045 90.14(11) 1_655 4_566
N002 Zn4 C045 92.25(11) . 4_566
O004 Zn4 C045 28.75(9) 4_566 4_566
C051 O008 Zn4 120.8(2) . .
C050 O006 Zn3 119.8(2) . .
C056 O002 Zn3 95.0(2) . 4_576
C051 O007 Zn3 159.5(2) . .
C050 O005 Zn4 159.9(2) . .
C045 O003 Zn4 96.2(2) . 4_565
C056 O001 Zn3 84.05(19) . 4_576
C045 O004 Zn4 82.21(19) . 4_565
C002 N001 C001 115.8(3) . .
C002 N001 Zn4 123.1(2) . 1_455
C001 N001 Zn4 121.1(2) . 1_455
C024 N003 C023 115.9(3) . .
C024 N003 Zn3 120.9(2) . .
C023 N003 Zn3 123.1(2) . .
C043 N004 C044 117.0(3) . .
C043 N004 Zn3 122.2(2) . 1_655
C044 N004 Zn3 120.7(3) . 1_655
C021 N002 C022 117.1(3) . .
C021 N002 Zn4 119.5(3) . .
C022 N002 Zn4 123.4(3) . .
O007 C051 O008 125.7(3) . .
O007 C051 C052 116.1(3) . .
O008 C051 C052 118.1(3) . .
C031 C029 C028 121.5(3) . .
C031 C029 H62B 119.2 . .
C028 C029 H62B 119.2 . .
C048 C049 C050 127.6(3) . .
C048 C049 Se01 112.0(2) . .
C050 C049 Se01 120.4(2) . .
C007 C006 C008 117.9(3) . .
C007 C006 C005 120.5(3) . .
C008 C006 C005 121.5(3) . .
O005 C050 O006 125.6(3) . .
O005 C050 C049 117.1(3) . .
O006 C050 C049 117.3(3) . .
C053 C052 C051 127.2(3) . .
C053 C052 Se02 112.9(2) . .
C051 C052 Se02 120.0(2) . .
C010 C007 C006 121.3(3) . .
C010 C007 H00X 119.3 . .
C006 C007 H00X 119.3 . .
C029 C028 C030 118.3(3) . .
C029 C028 C027 120.5(3) . .
C030 C028 C027 121.1(3) . .
C026 C027 C025 115.9(3) . .
C026 C027 C028 121.5(3) . .
C025 C027 C028 122.6(3) . .
N003 C023 C025 123.9(3) . .
N003 C023 H010 118.1 . .
C025 C023 H010 118.1 . .
C055 C054 C053 115.3(3) . .
C055 C054 H011 122.3 . .
C053 C054 H011 122.3 . .
O001 C056 O002 122.4(3) . .
O001 C056 C055 120.5(3) . .
O002 C056 C055 117.1(3) . .
O001 C056 Zn3 67.04(17) . 4_576
O002 C056 Zn3 55.45(16) . 4_576
C055 C056 Zn3 172.0(2) . 4_576
C004 C005 C003 115.6(3) . .
C004 C005 C006 122.6(3) . .
C003 C005 C006 121.8(3) . .
C007 C010 C011 120.1(3) . .
C007 C010 H014 120.0 . .
C011 C010 H014 120.0 . .
C002 C004 C005 120.2(3) . .
C002 C004 H015 119.9 . .
C005 C004 H015 119.9 . .
O004 C045 O003 123.3(3) . .
O004 C045 C046 120.5(3) . .
O003 C045 C046 116.2(3) . .
O004 C045 Zn4 69.04(18) . 4_565
O003 C045 Zn4 54.30(16) . 4_565
C046 C045 Zn4 170.4(2) . 4_565
C024 C026 C027 120.0(3) . .
C024 C026 H017 120.0 . .
C027 C026 H017 120.0 . .
N001 C002 C004 123.7(3) . .
N001 C002 H018 118.2 . .
C004 C002 H018 118.2 . .
C047 C046 C045 128.6(3) . .
C047 C046 Se01 111.1(2) . .
C045 C046 Se01 120.3(2) . .
C009 C008 C006 120.9(3) . .
C009 C008 H01A 119.6 . .
C006 C008 H01A 119.6 . .
C054 C055 C056 127.5(3) . .
C054 C055 Se02 111.7(2) . .
C056 C055 Se02 120.8(2) . .
C052 C053 C054 113.9(3) . .
C052 C053 H01C 123.1 . .
C054 C053 H01C 123.1 . .
N003 C024 C026 124.0(3) . .
N003 C024 H01D 118.0 . .
C026 C024 H01D 118.0 . .
C046 C047 C048 115.4(3) . .
C046 C047 H01E 122.3 . .
C048 C047 H01E 122.3 . .
C032 C030 C028 120.4(3) . .
C032 C030 H01F 119.8 . .
C028 C030 H01F 119.8 . .
C023 C025 C027 120.3(3) . .
C023 C025 H01G 119.8 . .
C027 C025 H01G 119.8 . .
C008 C009 C011 121.4(3) . .
C008 C009 H01H 119.3 . .
C011 C009 H01H 119.3 . .
C032 C033 C031 117.7(3) . .
C032 C033 C02A 121.0(3) . .
C031 C033 C02A 121.3(3) . .
C001 C003 C005 120.0(3) . .
C001 C003 H01J 120.0 . .
C005 C003 H01J 120.0 . .
C049 C048 C047 114.6(3) . .
C049 C048 H01K 122.7 . .
C047 C048 H01K 122.7 . .
C009 C011 C010 118.4(3) . .
C009 C011 C01A 120.4(3) . .
C010 C011 C01A 121.2(3) . .
C029 C031 C033 120.0(3) . .
C029 C031 H01M 120.0 . .
C033 C031 H01M 120.0 . .
N001 C001 C003 124.6(3) . .
N001 C001 H01N 117.7 . .
C003 C001 H01N 117.7 . .
C030 C032 C033 122.0(3) . .
C030 C032 H01O 119.0 . .
C033 C032 H01O 119.0 . .
N21B C01A C011 123.6(7) . .
N2A C01A C011 124.1(6) . .
N21B C01A S2B 117.2(7) . .
C011 C01A S2B 119.2(3) . .
N2A C01A S2A 113.8(6) . .
C011 C01A S2A 122.0(3) . .
N3B C02A C033 120.5(10) . .
N3A C02A C033 125.1(5) . .
N3B C02A S3B 119.9(10) . .
C033 C02A S3B 119.6(3) . .
N3A C02A S3A 111.8(5) . .
C033 C02A S3A 122.9(3) . .
C020 C018 C019 116.2(4) . .
C020 C018 C017 122.3(4) . .
C019 C018 C017 121.5(4) . .
N002 C021 C019 123.4(4) . .
N002 C021 H01S 118.3 . .
C019 C021 H01S 118.3 . .
N004 C044 C042 123.6(4) . .
N004 C044 H01T 118.2 . .
C042 C044 H01T 118.2 . .
N004 C043 C041 122.9(4) . .
N004 C043 H01U 118.6 . .
C041 C043 H01U 118.6 . .
N002 C022 C020 123.3(4) . .
N002 C022 H01V 118.3 . .
C020 C022 H01V 118.3 . .
C021 C019 C018 119.9(4) . .
C021 C019 H01W 120.1 . .
C018 C019 H01W 120.1 . .
C044 C042 C040 119.8(4) . .
C044 C042 H01X 120.1 . .
C040 C042 H01X 120.1 . .
C040 C041 C043 120.1(4) . .
C040 C041 H01Y 120.0 . .
C043 C041 H01Y 120.0 . .
C015 C017 C016 116.8(4) . .
C015 C017 C018 122.2(4) . .
C016 C017 C018 121.0(4) . .
C022 C020 C018 120.1(4) . .
C022 C020 H020 119.9 . .
C018 C020 H020 119.9 . .
C041 C040 C042 116.6(4) . .
C041 C040 C039 120.6(4) . .
C042 C040 C039 122.8(4) . .
C013 C012 C014 118.1(4) . .
C013 C012 C01D 121.5(5) . .
C014 C012 C01D 120.4(5) . .
N1B C01D C012 130.6(7) . .
N1A C01D C012 126.6(6) . .
N1A C01D S1A 115.3(5) . .
C012 C01D S1A 118.1(4) . .
N1B C01D S1B 110.3(6) . .
C012 C01D S1B 119.1(4) . .
C037 C039 C038 117.8(5) . .
C037 C039 C040 121.6(5) . .
C038 C039 C040 120.6(5) . .
C01C C01B N2A 108.6(5) . .
C01C C01B N1B 95.3(6) . .
C01C C01B S2B 126.7(5) . .
N1B C01B S2B 137.6(6) . .
C01C C01B S1A 121.4(4) . .
N2A C01B S1A 129.9(5) . .
C017 C015 C013 122.1(5) . .
C017 C015 H026 118.9 . .
C013 C015 H026 118.9 . .
C02C C02B N4A 102.3(6) . .
C02C C02B S3A 120.5(5) . .
N4A C02B S3A 137.2(6) . .
C02C C02B S4B 132.8(5) . .
C02C C02B N3B 104.7(8) . .
S4B C02B N3B 122.5(7) . .
C014 C016 C017 121.7(5) . .
C014 C016 H029 119.1 . .
C017 C016 H029 119.1 . .
C02B C02C N3A 107.7(6) . .
C02B C02C N4B 95.5(7) . .
C02B C02C S3B 123.0(5) . .
N4B C02C S3B 141.0(6) . .
C02B C02C S4A 123.9(5) . .
N3A C02C S4A 127.9(5) . .
C01B C01C N1A 105.0(6) . .
C01B C01C S2A 119.6(4) . .
N1A C01C S2A 135.4(5) . .
C01B C01C S1B 133.0(5) . .
C01B C01C N21B 102.1(7) . .
S1B C01C N21B 124.9(6) . .
C036 C034 C035 118.3(5) . .
C036 C034 C02D 120.3(6) . .
C035 C034 C02D 121.3(6) . .
N4B C02D C034 130.8(8) . .
N4A C02D C034 126.3(7) . .
N4A C02D S4A 115.6(5) . .
C034 C02D S4A 118.0(5) . .
N4B C02D S4B 111.3(7) . .
C034 C02D S4B 117.8(5) . .
C012 C013 C015 120.3(5) . .
C012 C013 H02F 119.9 . .
C015 C013 H02F 119.9 . .
C039 C038 C036 120.5(6) . .
C039 C038 H02G 119.8 . .
C036 C038 H02G 119.8 . .
C039 C037 C035 121.4(6) . .
C039 C037 H02I 119.3 . .
C035 C037 H02I 119.3 . .
C034 C035 C037 120.4(6) . .
C034 C035 H02J 119.8 . .
C037 C035 H02J 119.8 . .
C016 C014 C012 121.0(5) . .
C016 C014 H02K 119.5 . .
C012 C014 H02K 119.5 . .
C034 C036 C038 121.6(6) . .
C034 C036 H02L 119.2 . .
C038 C036 H02L 119.2 . .
C01D N1A C01C 114.9(7) . .
C01A N2A C01B 110.0(8) . .
C01B S1A C01D 83.4(3) . .
C01C S2A C01A 87.9(2) . .
C01C S1B C01D 79.4(3) . .
C01B S2B C01A 86.8(3) . .
C01D N1B C01B 122.0(9) . .
C01A N21B C01C 106.9(9) . .
C02C S4A C02D 81.5(3) . .
C02B S3A C02A 89.4(3) . .
C02A N3A C02C 109.9(6) . .
C02D N4A C02B 116.5(8) . .
C02C S3B C02A 89.2(3) . .
C02B S4B C02D 77.6(3) . .
C02D N4B C02C 122.7(10) . .
C02A N3B C02B 102.8(15) . .

loop_
_geom_bond_atom_site_label_1
_geom_bond_atom_site_label_2
_geom_bond_distance
_geom_bond_site_symmetry_2
Se01 C049 1.863(3) .
Se01 C046 1.872(3) .
Se02 C055 1.863(3) .
Se02 C052 1.865(3) .
Zn3 O006 2.039(2) .
Zn3 O007 2.046(2) .
Zn3 O002 2.122(2) 4_575
Zn3 N003 2.127(3) .
Zn3 N004 2.145(3) 1_455
Zn3 O001 2.375(2) 4_575
Zn3 C056 2.566(3) 4_575
Zn4 O008 2.036(2) .
Zn4 O005 2.039(2) .
Zn4 O003 2.099(2) 4_566
Zn4 N001 2.129(3) 1_655
Zn4 N002 2.135(3) .
Zn4 O004 2.422(2) 4_566
Zn4 C045 2.569(3) 4_566
O008 C051 1.258(4) .
O006 C050 1.264(4) .
O002 C056 1.269(4) .
O002 Zn3 2.122(2) 4_576
O007 C051 1.247(4) .
O005 C050 1.252(4) .
O003 C045 1.274(4) .
O003 Zn4 2.099(2) 4_565
O001 C056 1.247(4) .
O001 Zn3 2.375(2) 4_576
O004 C045 1.247(4) .
O004 Zn4 2.422(2) 4_565
N001 C002 1.337(4) .
N001 C001 1.344(4) .
N001 Zn4 2.129(3) 1_455
N003 C024 1.344(4) .
N003 C023 1.351(4) .
N004 C043 1.332(5) .
N004 C044 1.342(4) .
N004 Zn3 2.145(3) 1_655
N002 C021 1.319(5) .
N002 C022 1.342(5) .
C051 C052 1.483(4) .
C029 C031 1.382(5) .
C029 C028 1.400(4) .
C029 H62B 0.9300 .
C049 C048 1.362(4) .
C049 C050 1.468(4) .
C006 C007 1.395(5) .
C006 C008 1.400(5) .
C006 C005 1.481(5) .
C052 C053 1.356(4) .
C007 C010 1.386(5) .
C007 H00X 0.9300 .
C028 C030 1.401(5) .
C028 C027 1.477(5) .
C027 C026 1.401(4) .
C027 C025 1.402(4) .
C023 C025 1.377(5) .
C023 H010 0.9300 .
C054 C055 1.367(4) .
C054 C053 1.415(5) .
C054 H011 0.9300 .
C056 C055 1.481(4) .
C056 Zn3 2.566(3) 4_576
C005 C004 1.398(5) .
C005 C003 1.404(5) .
C010 C011 1.403(5) .
C010 H014 0.9300 .
C004 C002 1.387(5) .
C004 H015 0.9300 .
C045 C046 1.481(4) .
C045 Zn4 2.569(3) 4_565
C026 C024 1.387(5) .
C026 H017 0.9300 .
C002 H018 0.9300 .
C046 C047 1.366(4) .
C008 C009 1.371(5) .
C008 H01A 0.9300 .
C053 H01C 0.9300 .
C024 H01D 0.9300 .
C047 C048 1.416(4) .
C047 H01E 0.9300 .
C030 C032 1.367(5) .
C030 H01F 0.9300 .
C025 H01G 0.9300 .
C009 C011 1.390(5) .
C009 H01H 0.9300 .
C033 C032 1.407(5) .
C033 C031 1.410(5) .
C033 C02A 1.459(5) .
C003 C001 1.366(5) .
C003 H01J 0.9300 .
C048 H01K 0.9300 .
C011 C01A 1.463(5) .
C031 H01M 0.9300 .
C001 H01N 0.9300 .
C032 H01O 0.9300 .
C01A N21B 1.281(14) .
C01A N2A 1.308(9) .
C01A S2B 1.763(6) .
C01A S2A 1.765(4) .
C02A N3B 1.308(16) .
C02A N3A 1.338(9) .
C02A S3B 1.712(5) .
C02A S3A 1.756(5) .
C018 C020 1.389(6) .
C018 C019 1.394(6) .
C018 C017 1.468(5) .
C021 C019 1.389(6) .
C021 H01S 0.9300 .
C044 C042 1.375(6) .
C044 H01T 0.9300 .
C043 C041 1.389(6) .
C043 H01U 0.9300 .
C022 C020 1.376(6) .
C022 H01V 0.9300 .
C019 H01W 0.9300 .
C042 C040 1.389(6) .
C042 H01X 0.9300 .
C041 C040 1.388(6) .
C041 H01Y 0.9300 .
C017 C015 1.381(6) .
C017 C016 1.390(7) .
C020 H020 0.9300 .
C040 C039 1.475(6) .
C012 C013 1.383(7) .
C012 C014 1.388(7) .
C012 C01D 1.469(6) .
C01D N1B 1.173(13) .
C01D N1A 1.206(10) .
C01D S1A 1.834(6) .
C01D S1B 1.927(7) .
C039 C037 1.379(8) .
C039 C038 1.382(7) .
C01B C01C 1.340(6) .
C01B N2A 1.454(13) .
C01B N1B 1.488(11) .
C01B S2B 1.521(9) .
C01B S1A 1.668(5) .
C015 C013 1.395(7) .
C015 H026 0.9300 .
C02B C02C 1.346(7) .
C02B N4A 1.482(9) .
C02B S3A 1.537(8) .
C02B S4B 1.619(6) .
C02B N3B 1.65(2) .
C016 C014 1.382(7) .
C016 H029 0.9300 .
C02C N3A 1.449(9) .
C02C N4B 1.493(10) .
C02C S3B 1.534(6) .
C02C S4A 1.670(6) .
C01C N1A 1.469(8) .
C01C S2A 1.585(7) .
C01C S1B 1.587(6) .
C01C N21B 1.608(15) .
C034 C036 1.367(8) .
C034 C035 1.377(9) .
C034 C02D 1.477(7) .
C02D N4B 1.132(12) .
C02D N4A 1.176(11) .
C02D S4A 1.860(7) .
C02D S4B 1.971(8) .
C013 H02F 0.9300 .
C038 C036 1.396(7) .
C038 H02G 0.9300 .
C037 C035 1.400(7) .
C037 H02I 0.9300 .
C035 H02J 0.9300 .
C014 H02K 0.9300 .
C036 H02L 0.9300 .

loop_
_platon_squeeze_void_nr
_platon_squeeze_void_average_x
_platon_squeeze_void_average_y
_platon_squeeze_void_average_z
_platon_squeeze_void_volume
_platon_squeeze_void_count_electrons
_platon_squeeze_void_content
1 -0.010 0.251 0.040 470 192 ' '
2 0.487 0.254 0.035 111 39 ' '
3 0.010 0.749 -0.040 471 193 ' '
4 0.513 0.746 -0.035 111 40 ' '
5 1.010 0.751 0.460 470 189 ' '
6 0.513 0.754 0.465 111 40 ' '
7 -0.010 0.249 0.540 471 194 ' '
8 0.487 0.246 0.535 111 38 ' '
